data_2003381
loop_
_publ_author_name
'Calligaris, M.'
'Faleschini, P.'

_publ_section_title
;
 Dimethylacetonylsulfonium Tetrachlorobis(dimethyl
 sulfoxide-<i>S</i>)rhodate(III)
;
_journal_issue 4
_journal_name_full 'Acta Crystallographica Section C'
_journal_page_first 588
_journal_page_last 591
_journal_paper_doi 10.1107/S0108270194010425
_journal_volume 51
_journal_year 1995
_chemical_formula_moiety '(C5 H11 O S)[Rh Cl4 (C2 H6 O S)2]'
_chemical_formula_sum 'C9 H23 Cl4 O3 Rh S3'
_chemical_formula_weight 520.19
_space_group_IT_number 14
_symmetry_cell_setting monoclinic
_symmetry_space_group_name_Hall '-P 2yab'
_symmetry_space_group_name_H-M 'P 1 21/a 1'
_atom_type_scat_source IntTabIV
_cell_angle_alpha 90
_cell_angle_beta 113.74(1)
_cell_angle_gamma 90
_cell_formula_units_Z 8
_cell_length_a 16.031(3)
_cell_length_b 16.036(2)
_cell_length_c 16.821(3)
_cell_measurement_reflns_used 25
_cell_measurement_temperature 294
_cell_measurement_theta_max 18
_cell_measurement_theta_min 14
_cell_volume 3958.3(12)
_diffrn_measurement_device 'Enraf-Nonius CAD4'
_diffrn_measurement_method \w/2\q
_diffrn_radiation_type MoK\a
_diffrn_radiation_wavelength 0.71069
_diffrn_reflns_av_R_equivalents 0.017
_diffrn_reflns_limit_h_max 20
_diffrn_reflns_limit_h_min -20
_diffrn_reflns_limit_k_max 20
_diffrn_reflns_limit_k_min 0
_diffrn_reflns_limit_l_max 21
_diffrn_reflns_limit_l_min 0
_diffrn_reflns_number 9231
_diffrn_reflns_theta_max 27
_diffrn_standards_decay_% -1.7
_diffrn_standards_interval_time 83.3
_diffrn_standards_number 3
_exptl_absorpt_coefficient_mu 1.702
_exptl_absorpt_correction_T_max 0.999
_exptl_absorpt_correction_T_min 0.886
_exptl_absorpt_correction_type ' empirical, \y scans of three reflections'
_exptl_crystal_colour Red
_exptl_crystal_density_diffrn 1.75
_exptl_crystal_description Prism
_exptl_crystal_size_max 0.5
_exptl_crystal_size_mid 0.3
_exptl_crystal_size_min 0.3
_refine_diff_density_max 0.72
_refine_diff_density_min -0.15
_refine_ls_extinction_method none
_refine_ls_goodness_of_fit_obs 0.389
_refine_ls_hydrogen_treatment noref
_refine_ls_number_parameters 361
_refine_ls_number_reflns 5058
_refine_ls_R_factor_obs 0.033
_refine_ls_shift/esd_max 0.05
_refine_ls_structure_factor_coef F
_refine_ls_weighting_details 'w = 1/[1 + \s|F~o~| + (0.02|F~o~|^2^)^2^]'
_refine_ls_weighting_scheme calc
_refine_ls_wR_factor_obs 0.035
_reflns_number_observed 5058
_reflns_number_total 8935
_reflns_observed_criterion F>3\s(F)
_cod_data_source_file na1100.cif
_cod_data_source_block na1100a
_cod_depositor_comments
;
The following automatic conversions were performed:

'_refine_ls_weighting_scheme' value 'w = 1/[1 + \s|F~o~| +
(0.02|F~o~|^2^)^2^]' was changed to 'calc'. New tag
'_refine_ls_weighting_details' was created. The value of the new tag
was set to 'w = 1/[1 + \s|F~o~| + (0.02|F~o~|^2^)^2^]'.

Automatic conversion script
Id: cif_fix_values 3143 2015-03-26 13:38:13Z robertas 
;
_cod_original_cell_volume 3958.0(10)
_cod_original_sg_symbol_H-M 'P 21/a'
_cod_original_formula_sum 'C9 H23 Cl4 O3 Rh1 S3'
_cod_database_code 2003381

loop_
_symmetry_equiv_pos_as_xyz
x,y,z
1/2+x,1/2-y,z
-x,-y,-z
1/2-x,1/2+y,-z

loop_
_atom_site_label
_atom_site_fract_x
_atom_site_fract_y
_atom_site_fract_z
_atom_site_B_iso_or_equiv
RhA .50157(2) .12872(2) .75218(3) 2.164(6)
Cl1A .34703(8) .1645(1) .69151(9) 3.79(3)
Cl2A .46764(8) .00543(8) .67032(8) 3.18(3)
Cl3A .65684(8) .09251(9) .81160(9) 3.47(3)
Cl4A .53107(9) .25164(8) .83312(8) 3.29(3)
S1A .48176(8) .05354(8) .86153(8) 2.91(3)
S2A .52847(8) .20428(8) .64613(7) 2.64(2)
S3A .67132(8) .29968(8) 1.03566(8) 3.06(3)
O1A .5044(3) .0970(3) .9440(2) 5.0(1)
O2A .5381(2) .1545(2) .5769(2) 3.48(8)
O3A .7755(3) .3626(3) .9487(3) 5.6(1)
C1A .5466(5) -.0397(4) .8861(4) 5.0(1)
C2A .3709(4) .0123(5) .8294(5) 5.5(2)
C3A .6258(4) .2694(4) .6912(4) 4.5(1)
C4A .4437(4) .2812(4) .5974(4) 4.4(1)
C5A .7506(4) .3539(5) 1.1278(4) 4.6(1)
C6A .6286(4) .2242(4) 1.0859(4) 4.3(1)
C7A .7440(3) .2359(4) 1.0022(3) 3.0(1)
C8A .7902(3) .2891(4) .9570(3) 3.3(1)
C9A .8524(4) .2419(4) .9242(4) 4.5(1)
H111A .5333 -.0709 .8327 6*
H112A .6095 -.0279 .9110 6*
H113A .5306 -.0738 .9239 6*
H121A .3525 -.0167 .7751 7*
H122A .3679 -.0261 .8718 7*
H123A .3273 .0558 .8224 7*
H211A .6225 .3032 .7368 5*
H212A .6802 .2368 .7146 5*
H213A .6300 .3058 .6477 5*
H221A .4361 .3142 .6416 5*
H222A .4609 .3169 .5615 5*
H223A .3870 .2554 .5633 5*
H311A .7198 .3904 1.1516 6*
H312A .7860 .3152 1.1720 6*
H313A .7918 .3862 1.1118 6*
H321A .5881 .2487 1.1083 5*
H322A .5965 .1810 1.0460 5*
H323A .6777 .1981 1.1339 5*
H331A .7081 .1934 .9630 3*
H332A .7888 .2093 1.0516 3*
H351A .8531 .1845 .9385 5*
H352A .8305 .2478 .8630 5*
H353A .9124 .2638 .9507 5*
RhB .50229(2) .61953(2) .74905(2) 2.019(6)
Cl1B .34504(8) .63137(9) .71041(8) 3.41(3)
Cl2B .52945(8) .74756(8) .82223(8) 3.21(3)
Cl3B .65891(8) .6067(1) .78908(8) 3.67(3)
Cl4B .48076(8) .49251(8) .67589(8) 3.03(2)
S1B .48693(9) .69308(8) .62495(8) 3.13(3)
S2B .50801(8) .54931(8) .87260(7) 2.75(2)
S3B .32590(8) -.04327(8) .46718(8) 2.92(3)
O1B .4621(3) .6457(3) .5444(2) 5.1(1)
O2B .4844(3) .5991(3) .9341(2) 4.19(9)
O3B .2187(3) -.1177(3) .5439(3) 4.9(1)
C1B .5847(5) .7518(5) .6396(4) 6.1(2)
C2B .4064(6) .7744(5) .6047(5) 6.6(2)
C3B .6142(5) .5013(5) .9304(5) 6.7(2)
C4B .4366(5) .4606(4) .8475(4) 5.1(1)
C5B .3738(4) .0383(4) .4290(4) 3.9(1)
C6B .2487(4) -.0892(4) .3685(4) 4.1(1)
C7B .2509(3) .0141(3) .5030(3) 2.9(1)
C8B .2050(4) -.0438(4) .5443(3) 3.3(1)
C9B .1490(4) -.0036(5) .5830(4) 5.0(1)
H111B .6055 .7831 .6915 7*
H112B .6349 .7140 .6435 7*
H113B .5749 .7876 .5916 7*
H121B .4197 .8071 .6568 8*
H122B .4063 .8103 .5602 8*
H123B .3459 .7520 .5885 8*
H211B .6318 .4684 .8913 8*
H212B .6607 .5423 .9562 8*
H213B .6121 .4656 .9743 8*
H221B .4475 .4252 .8072 6*
H222B .4450 .4294 .8983 6*
H223B .3730 .4774 .8211 6*
H311B .4164 .0162 .4072 5*
H312B .3275 .0675 .3825 5*
H313B .4053 .0767 .4742 5*
H321B .2815 -.1222 .3425 5*
H322B .2060 -.1243 .3781 5*
H323B .2159 -.0470 .3272 5*
H331B .2050 .0417 .4540 3*
H332B .2845 .0558 .5439 3*
H351B .1230 -.0432 .6087 6*
H352B .1855 .0346 .6292 6*
H353B .1009 .0288 .5418 6*

loop_
_geom_angle_atom_site_label_1
_geom_angle_atom_site_label_2
_geom_angle_atom_site_label_3
_geom_angle
_geom_angle_publ_flag
Cl1A RhA Cl2A 89.77(5) yes
Cl1A RhA Cl3A 179.36(6) yes
Cl1A RhA Cl4A 88.72(5) yes
Cl1A RhA S1A 90.82(5) yes
Cl1A RhA S2A 91.63(5) yes
Cl2A RhA Cl3A 89.82(5) yes
Cl2A RhA Cl4A 178.39(5) yes
Cl2A RhA S1A 87.37(5) yes
Cl2A RhA S2A 93.41(5) yes
Cl3A RhA Cl4A 91.69(5) yes
Cl3A RhA S1A 89.66(5) yes
Cl3A RhA S2A 87.90(5) yes
Cl4A RhA S1A 92.10(5) yes
Cl4A RhA S2A 87.20(5) yes
S1A RhA S2A 177.44(4) yes
RhA S1A O1A 116.3(2) yes
RhA S1A C1A 111.6(3) yes
RhA S1A C2A 113.1(2) yes
O1A S1A C1A 106.4(3) yes
O1A S1A C2A 107.7(3) yes
C1A S1A C2A 100.3(3) yes
RhA S2A O2A 115.7(2) yes
RhA S2A C3A 112.3(2) yes
RhA S2A C4A 111.8(3) yes
O2A S2A C3A 107.7(3) yes
O2A S2A C4A 108.5(2) yes
C3A S2A C4A 99.6(3) yes
C5A S3A C6A 101.3(3) yes
C5A S3A C7A 102.9(3) yes
C6A S3A C7A 100.7(3) yes
S3A C7A C8A 110.2(4) yes
O3A C8A C7A 119.8(6) yes
O3A C8A C9A 125.0(6) yes
C7A C8A C9A 115.2(5) yes
Cl1B RhB Cl2B 91.51(5) yes
Cl1B RhB Cl3B 179.24(5) yes
Cl1B RhB Cl4B 90.59(5) yes
Cl1B RhB S1B 89.81(5) yes
Cl1B RhB S2B 86.46(5) yes
Cl2B RhB Cl3B 88.58(5) yes
Cl2B RhB Cl4B 177.77(5) yes
Cl2B RhB S1B 87.55(5) yes
Cl2B RhB S2B 91.30(5) yes
Cl3B RhB Cl4B 89.34(5) yes
Cl3B RhB S1B 90.96(5) yes
Cl3B RhB S2B 92.78(5) yes
Cl4B RhB S1B 91.70(5) yes
Cl4B RhB S2B 89.60(5) yes
S1B RhB S2B 176.06(5) yes
RhB S1B O1B 117.4(2) yes
RhB S1B C1B 112.3(2) yes
RhB S1B C2B 110.6(3) yes
O1B S1B C1B 107.6(3) yes
O1B S1B C2B 107.4(3) yes
C1B S1B C2B 99.9(4) yes
RhB S2B O2B 115.8(2) yes
RhB S2B C3B 112.7(3) yes
RhB S2B C4B 112.7(2) yes
O2B S2B C3B 108.3(3) yes
O2B S2B C4B 106.2(3) yes
C3B S2B C4B 99.8(3) yes
C5B S3B C6B 102.0(3) yes
C5B S3B C7B 101.0(3) yes
C6B S3B C7B 102.5(3) yes
S3B C7B C8B 110.7(4) yes
O3B C8B C7B 118.5(6) yes
O3B C8B C9B 125.8(6) yes
C7B C8B C9B 115.7(5) yes

loop_
_geom_bond_atom_site_label_1
_geom_bond_atom_site_label_2
_geom_bond_distance
_geom_bond_publ_flag
RhA Cl1A 2.3390(10) yes
RhA Cl2A 2.3450(10) yes
RhA Cl3A 2.3510(10) yes
RhA Cl4A 2.3330(10) yes
RhA S1A 2.3260(10) yes
RhA S2A 2.3360(10) yes
S1A O1A 1.461(4) yes
S1A C1A 1.772(6) yes
S1A C2A 1.765(7) yes
S2A O2A 1.470(4) yes
S2A C3A 1.774(6) yes
S2A C4A 1.773(6) yes
S3A C5A 1.785(6) yes
S3A C6A 1.765(7) yes
S3A C7A 1.802(6) yes
O3A C8A 1.200(7) yes
C7A C8A 1.519(9) yes
C8A C9A 1.520(10) yes
RhB Cl1B 2.3440(10) yes
RhB Cl2B 2.3430(10) yes
RhB Cl3B 2.3320(10) yes
RhB Cl4B 2.3320(10) yes
RhB S1B 2.3230(10) yes
RhB S2B 2.3330(10) yes
S1B O1B 1.461(4) yes
S1B C1B 1.759(8) yes
S1B C2B 1.768(8) yes
S2B O2B 1.471(5) yes
S2B C3B 1.761(7) yes
S2B C4B 1.767(7) yes
S3B C5B 1.764(7) yes
S3B C6B 1.782(5) yes
S3B C7B 1.800(6) yes
O3B C8B 1.205(7) yes
C7B C8B 1.515(8) yes
C8B C9B 1.460(10) yes
